data_4125080
loop_
_publ_author_name
'Kojima, Chiemi'
'Lee, Ka-Ho'
'Lin, Zhenyang'
'Yamashita, Makoto'

_publ_section_title
;
 Direct and Base-Catalyzed Diboration of Alkynes Using the Unsymmetrical
 Diborane(4), pinB-BMes2.
;
_journal_issue 20
_journal_name_full 'Journal of the American Chemical Society'
_journal_page_first 6662
_journal_page_last 6669
_journal_paper_doi 10.1021/jacs.6b03686
_journal_volume 138
_journal_year 2016
_chemical_formula_moiety 'C34 H45 B2 N O2'
_chemical_formula_sum 'C34 H45 B2 N O2'
_chemical_formula_weight 521.33
_chemical_name_systematic
;
 ?
;
_space_group_crystal_system monoclinic
_space_group_IT_number 7
_space_group_name_Hall 'P -2yac'
_space_group_name_H-M_alt 'P 1 n 1'
_symmetry_space_group_name_Hall 'P -2yac'
_symmetry_space_group_name_H-M 'P 1 n 1'
_atom_sites_solution_hydrogens geom
_audit_creation_method SHELXL-2014
_cell_angle_alpha 90
_cell_angle_beta 96.220(5)
_cell_angle_gamma 90
_cell_formula_units_Z 2
_cell_length_a 9.667(3)
_cell_length_b 11.589(4)
_cell_length_c 14.115(4)
_cell_measurement_reflns_used 4843
_cell_measurement_temperature 93(2)
_cell_measurement_theta_max 31.4096
_cell_measurement_theta_min 2.4356
_cell_volume 1572.0(9)
_computing_cell_refinement 'RIGAKU CrystalClear'
_computing_data_collection 'RIGAKU CrystalClear'
_computing_data_reduction 'RIGAKU CrystalClear'
_computing_molecular_graphics 'Yadokari-XG 2009(Wakita Nemoto et al.)'
_computing_publication_material 'Yadokari-XG 2009(Wakita,Nemoto et al.)'
_computing_structure_refinement 'SHELXL-2014 (Sheldrick, 2014)'
_computing_structure_solution SIR-97
_diffrn_ambient_temperature 93(2)
_diffrn_detector_area_resol_mean 28.5714
_diffrn_measured_fraction_theta_full 0.993
_diffrn_measured_fraction_theta_max 0.982
_diffrn_measurement_device_type 'Rigaku VariMax Saturn'
_diffrn_measurement_method 'omega scans'
_diffrn_radiation_monochromator Confocal
_diffrn_radiation_source 'rotating-anode X-ray tube'
_diffrn_radiation_type MoK\a
_diffrn_radiation_wavelength 0.71075
_diffrn_reflns_av_R_equivalents 0.0447
_diffrn_reflns_av_unetI/netI 0.0811
_diffrn_reflns_Laue_measured_fraction_full 0.993
_diffrn_reflns_Laue_measured_fraction_max 0.982
_diffrn_reflns_limit_h_max 12
_diffrn_reflns_limit_h_min -12
_diffrn_reflns_limit_k_max 15
_diffrn_reflns_limit_k_min -14
_diffrn_reflns_limit_l_max 18
_diffrn_reflns_limit_l_min -14
_diffrn_reflns_number 12596
_diffrn_reflns_point_group_measured_fraction_full 0.894
_diffrn_reflns_point_group_measured_fraction_max 0.866
_diffrn_reflns_theta_full 27.474
_diffrn_reflns_theta_max 27.474
_diffrn_reflns_theta_min 3.004
_exptl_absorpt_coefficient_mu 0.066
_exptl_absorpt_correction_T_max 1.0000
_exptl_absorpt_correction_T_min 0.8748
_exptl_absorpt_correction_type multi-scan
_exptl_absorpt_process_details 'Jacobson, R. (1998) Private communication'
_exptl_crystal_colour Colorless
_exptl_crystal_density_diffrn 1.101
_exptl_crystal_description Prism
_exptl_crystal_F_000 564
_exptl_crystal_size_max 0.200
_exptl_crystal_size_mid 0.200
_exptl_crystal_size_min 0.170
_refine_diff_density_max 0.212
_refine_diff_density_min -0.302
_refine_diff_density_rms 0.058
_refine_ls_abs_structure_details
;
 Flack x determined using 1312 quotients [(I+)-(I-)]/[(I+)+(I-)]
 (Parsons, Flack and Wagner, Acta Cryst. B69 (2013) 249-259).
;
_refine_ls_abs_structure_Flack 0.3(10)
_refine_ls_extinction_method none
_refine_ls_goodness_of_fit_ref 0.946
_refine_ls_hydrogen_treatment constr
_refine_ls_matrix_type full
_refine_ls_number_parameters 406
_refine_ls_number_reflns 6234
_refine_ls_number_restraints 2
_refine_ls_restrained_S_all 0.946
_refine_ls_R_factor_all 0.0659
_refine_ls_R_factor_gt 0.0471
_refine_ls_shift/su_max 0.000
_refine_ls_shift/su_mean 0.000
_refine_ls_structure_factor_coef Fsqd
_refine_ls_weighting_details 'w=1/[\s^2^(Fo^2^)+(0.0518P)^2^] where P=(Fo^2^+2Fc^2^)/3'
_refine_ls_weighting_scheme calc
_refine_ls_wR_factor_gt 0.0963
_refine_ls_wR_factor_ref 0.1060
_reflns_Friedel_coverage 0.759
_reflns_Friedel_fraction_full 0.795
_reflns_Friedel_fraction_max 0.749
_reflns_number_gt 4258
_reflns_number_total 6234
_reflns_threshold_expression 'I > 2\s(I)'
_cod_data_source_file ja6b03686_si_002.cif
_cod_data_source_block 3Cb
_cod_depositor_comments
;
The following automatic conversions were performed:

'_exptl_absorpt_correction_type' value 'Multi-scan' changed to
'multi-scan' according to
/usr/data/users/saulius/crontab/automatic-downloads/rss-feeds/ACS/lib/dictionaries/cif_core.dic
dictionary named 'cif_core.dic' version 2.4.2 from 2011-04-26.

Automatic conversion script
Id: cif_fix_values 4268 2015-11-12 08:31:59Z antanas 

 Adding full bibliography for 4125073--4125084.cif.
;
_cod_original_cell_volume 1572.1(8)
_cod_database_code 4125080
_shelx_space_group_comment
;
The symmetry employed for this shelxl refinement is uniquely defined
by the following loop, which should always be used as a source of
symmetry information in preference to the above space-group names.
They are only intended as comments.
;
_shelx_estimated_absorpt_t_min 0.987
_shelx_estimated_absorpt_t_max 0.989
_shelxl_version_number 2014-3

loop_
_space_group_symop_operation_xyz
'x, y, z'
'x+1/2, -y, z+1/2'

loop_
_atom_site_label
_atom_site_type_symbol
_atom_site_fract_x
_atom_site_fract_y
_atom_site_fract_z
_atom_site_U_iso_or_equiv
_atom_site_adp_type
_atom_site_occupancy
_atom_site_site_symmetry_order
_atom_site_calc_flag
_atom_site_refinement_flags_posn
_atom_site_refinement_flags_adp
_atom_site_refinement_flags_occupancy
_atom_site_disorder_assembly
_atom_site_disorder_group
C1 C 0.7581(3) 0.2485(3) 0.2864(2) 0.0234(6) Uani 1 1 d . . . . .
H25 H 0.6667 0.2440 0.3049 0.028 Uiso 1 1 calc R U . . .
C2 C 0.8640(3) 0.2394(2) 0.3580(2) 0.0210(6) Uani 1 1 d . . . . .
B1 B 0.7684(4) 0.2653(3) 0.1793(2) 0.0214(7) Uani 1 1 d . . . . .
C3 C 0.8968(3) 0.3254(3) 0.1390(2) 0.0212(6) Uani 1 1 d . . . . .
C4 C 0.9669(3) 0.2683(3) 0.0687(2) 0.0243(7) Uani 1 1 d . . . . .
C5 C 1.0627(3) 0.3280(3) 0.0209(2) 0.0271(7) Uani 1 1 d . . . . .
H26 H 1.1086 0.2886 -0.0258 0.033 Uiso 1 1 calc R U . . .
C6 C 1.0936(3) 0.4434(3) 0.0389(2) 0.0278(7) Uani 1 1 d . . . . .
C7 C 1.0298(3) 0.4978(3) 0.1100(2) 0.0290(7) Uani 1 1 d . . . . .
H27 H 1.0518 0.5761 0.1247 0.035 Uiso 1 1 calc R U . . .
C8 C 0.9339(3) 0.4406(3) 0.1606(2) 0.0252(7) Uani 1 1 d . . . . .
C9 C 0.9450(4) 0.1410(3) 0.0501(2) 0.0320(8) Uani 1 1 d . . . . .
H1 H 1.0051 0.1154 0.0026 0.048 Uiso 1 1 calc R U . . .
H2 H 0.8475 0.1270 0.0261 0.048 Uiso 1 1 calc R U . . .
H3 H 0.9682 0.0980 0.1095 0.048 Uiso 1 1 calc R U . . .
C10 C 1.1951(4) 0.5069(3) -0.0164(3) 0.0415(9) Uani 1 1 d . . . . .
H4 H 1.2901 0.4933 0.0131 0.062 Uiso 1 1 calc R U . . .
H5 H 1.1749 0.5898 -0.0160 0.062 Uiso 1 1 calc R U . . .
H6 H 1.1860 0.4789 -0.0823 0.062 Uiso 1 1 calc R U . . .
C11 C 0.8696(4) 0.5092(3) 0.2361(2) 0.0340(8) Uani 1 1 d . . . . .
H7 H 0.9251 0.4987 0.2978 0.051 Uiso 1 1 calc R U . . .
H8 H 0.7745 0.4820 0.2403 0.051 Uiso 1 1 calc R U . . .
H9 H 0.8677 0.5912 0.2190 0.051 Uiso 1 1 calc R U . . .
C12 C 0.6411(3) 0.2263(2) 0.10612(19) 0.0206(6) Uani 1 1 d . . . . .
C13 C 0.5923(3) 0.1105(2) 0.1051(2) 0.0221(7) Uani 1 1 d . . . . .
C14 C 0.4843(3) 0.0753(3) 0.0375(2) 0.0225(7) Uani 1 1 d . . . . .
H28 H 0.4546 -0.0029 0.0370 0.027 Uiso 1 1 calc R U . . .
C15 C 0.4190(3) 0.1516(3) -0.0292(2) 0.0228(7) Uani 1 1 d . . . . .
C16 C 0.4635(3) 0.2651(3) -0.02656(19) 0.0232(7) Uani 1 1 d . . . . .
H29 H 0.4181 0.3188 -0.0704 0.028 Uiso 1 1 calc R U . . .
C17 C 0.5734(3) 0.3035(3) 0.0386(2) 0.0228(7) Uani 1 1 d . . . . .
C18 C 0.6568(3) 0.0208(3) 0.1742(2) 0.0287(7) Uani 1 1 d . . . . .
H10 H 0.6258 -0.0562 0.1525 0.043 Uiso 1 1 calc R U . . .
H11 H 0.6280 0.0353 0.2376 0.043 Uiso 1 1 calc R U . . .
H12 H 0.7585 0.0253 0.1772 0.043 Uiso 1 1 calc R U . . .
C19 C 0.6139(4) 0.4289(3) 0.0344(2) 0.0352(8) Uani 1 1 d . . . . .
H13 H 0.5493 0.4688 -0.0130 0.053 Uiso 1 1 calc R U . . .
H14 H 0.7087 0.4349 0.0163 0.053 Uiso 1 1 calc R U . . .
H15 H 0.6099 0.4644 0.0970 0.053 Uiso 1 1 calc R U . . .
C20 C 0.3055(3) 0.1106(3) -0.1036(2) 0.0310(7) Uani 1 1 d . . . . .
H16 H 0.2795 0.1732 -0.1486 0.046 Uiso 1 1 calc R U . . .
H17 H 0.2241 0.0873 -0.0724 0.046 Uiso 1 1 calc R U . . .
H18 H 0.3393 0.0446 -0.1379 0.046 Uiso 1 1 calc R U . . .
C21 C 0.8345(3) 0.2199(2) 0.4576(2) 0.0208(6) Uani 1 1 d . . . . .
C22 C 0.9230(3) 0.2592(3) 0.5358(2) 0.0249(7) Uani 1 1 d . . . . .
H30 H 1.0099 0.2923 0.5252 0.030 Uiso 1 1 calc R U . . .
C23 C 0.8886(3) 0.2516(3) 0.6284(2) 0.0291(7) Uani 1 1 d . . . . .
H31 H 0.9510 0.2810 0.6793 0.035 Uiso 1 1 calc R U . . .
C24 C 0.7625(4) 0.2009(3) 0.6480(2) 0.0282(7) Uani 1 1 d . . . . .
C25 C 0.6768(3) 0.1549(3) 0.5703(2) 0.0256(7) Uani 1 1 d . . . . .
H32 H 0.5933 0.1164 0.5812 0.031 Uiso 1 1 calc R U . . .
C26 C 0.7119(3) 0.1648(3) 0.4791(2) 0.0253(7) Uani 1 1 d . . . . .
H33 H 0.6511 0.1331 0.4283 0.030 Uiso 1 1 calc R U . . .
N1 N 0.7254(3) 0.1946(2) 0.73952(19) 0.0378(7) Uani 1 1 d . . . . .
C27 C 0.8054(6) 0.2573(4) 0.8158(2) 0.0555(12) Uani 1 1 d . . . . .
H19 H 0.9017 0.2294 0.8228 0.083 Uiso 1 1 calc R U . . .
H20 H 0.7644 0.2450 0.8755 0.083 Uiso 1 1 calc R U . . .
H21 H 0.8040 0.3398 0.8006 0.083 Uiso 1 1 calc R U . . .
C28 C 0.5865(4) 0.1548(3) 0.7539(2) 0.0430(10) Uani 1 1 d . . . . .
H22 H 0.5171 0.2052 0.7191 0.065 Uiso 1 1 calc R U . . .
H23 H 0.5750 0.1569 0.8220 0.065 Uiso 1 1 calc R U . . .
H24 H 0.5737 0.0756 0.7303 0.065 Uiso 1 1 calc R U . . .
B2 B 1.0234(4) 0.2412(3) 0.3422(2) 0.0217(7) Uani 1 1 d . . . . .
O1 O 1.1116(2) 0.32864(17) 0.37367(14) 0.0260(5) Uani 1 1 d . . . . .
O2 O 1.0883(2) 0.14925(18) 0.30656(15) 0.0278(5) Uani 1 1 d . . . . .
C29 C 1.2537(3) 0.2921(3) 0.3620(3) 0.0446(10) Uani 1 1 d . . . . .
C30 C 1.2380(3) 0.1712(3) 0.3193(2) 0.0324(8) Uani 1 1 d . . . . .
C31 C 1.3074(7) 0.1256(6) 0.2410(5) 0.0383(18) Uani 0.538(6) 1 d . . P A 1
H34 H 1.2914 0.0422 0.2359 0.057 Uiso 0.538(6) 1 calc R U P A 1
H35 H 1.4076 0.1406 0.2530 0.057 Uiso 0.538(6) 1 calc R U P A 1
H36 H 1.2702 0.1631 0.1815 0.057 Uiso 0.538(6) 1 calc R U P A 1
C32 C 1.2739(8) 0.0859(6) 0.4111(6) 0.0412(19) Uani 0.538(6) 1 d . . P A 1
H37 H 1.2357 0.0090 0.3958 0.062 Uiso 0.538(6) 1 calc R U P A 1
H38 H 1.2325 0.1171 0.4660 0.062 Uiso 0.538(6) 1 calc R U P A 1
H39 H 1.3751 0.0805 0.4263 0.062 Uiso 0.538(6) 1 calc R U P A 1
C33 C 1.3557(7) 0.3256(6) 0.4323(5) 0.040(2) Uani 0.538(6) 1 d . . P A 1
H40 H 1.3551 0.4098 0.4384 0.060 Uiso 0.538(6) 1 calc R U P A 1
H41 H 1.4467 0.3003 0.4155 0.060 Uiso 0.538(6) 1 calc R U P A 1
H42 H 1.3379 0.2905 0.4930 0.060 Uiso 0.538(6) 1 calc R U P A 1
C34 C 1.2778(6) 0.3689(5) 0.2628(5) 0.0353(18) Uani 0.538(6) 1 d . . P A 1
H43 H 1.2656 0.4513 0.2753 0.053 Uiso 0.538(6) 1 calc R U P A 1
H44 H 1.2096 0.3445 0.2102 0.053 Uiso 0.538(6) 1 calc R U P A 1
H45 H 1.3720 0.3554 0.2457 0.053 Uiso 0.538(6) 1 calc R U P A 1
C35 C 1.2623(8) 0.2074(9) 0.2085(6) 0.045(2) Uani 0.462(6) 1 d . . P A 2
H46 H 1.3588 0.2325 0.2066 0.067 Uiso 0.462(6) 1 calc R U P A 2
H47 H 1.1991 0.2706 0.1870 0.067 Uiso 0.462(6) 1 calc R U P A 2
H48 H 1.2433 0.1406 0.1666 0.067 Uiso 0.462(6) 1 calc R U P A 2
C36 C 1.3300(9) 0.0791(7) 0.3470(9) 0.055(3) Uani 0.462(6) 1 d . . P A 2
H49 H 1.3128 0.0152 0.3018 0.082 Uiso 0.462(6) 1 calc R U P A 2
H50 H 1.3145 0.0530 0.4110 0.082 Uiso 0.462(6) 1 calc R U P A 2
H51 H 1.4263 0.1055 0.3472 0.082 Uiso 0.462(6) 1 calc R U P A 2
C37 C 1.3453(8) 0.3849(7) 0.3457(6) 0.042(2) Uani 0.462(6) 1 d . . P A 2
H52 H 1.3173 0.4189 0.2830 0.062 Uiso 0.462(6) 1 calc R U P A 2
H53 H 1.4407 0.3558 0.3479 0.062 Uiso 0.462(6) 1 calc R U P A 2
H54 H 1.3407 0.4438 0.3951 0.062 Uiso 0.462(6) 1 calc R U P A 2
C38 C 1.2995(8) 0.2605(8) 0.4829(5) 0.043(2) Uani 0.462(6) 1 d . . P A 2
H55 H 1.3962 0.2338 0.4923 0.064 Uiso 0.462(6) 1 calc R U P A 2
H56 H 1.2381 0.2000 0.5029 0.064 Uiso 0.462(6) 1 calc R U P A 2
H57 H 1.2897 0.3301 0.5210 0.064 Uiso 0.462(6) 1 calc R U P A 2

loop_
_atom_site_aniso_label
_atom_site_aniso_U_11
_atom_site_aniso_U_22
_atom_site_aniso_U_33
_atom_site_aniso_U_23
_atom_site_aniso_U_13
_atom_site_aniso_U_12
C1 0.0195(15) 0.0245(16) 0.0267(16) 0.0000(13) 0.0043(12) -0.0024(13)
C2 0.0212(15) 0.0175(15) 0.0245(16) -0.0033(12) 0.0033(12) -0.0015(12)
B1 0.0200(17) 0.0170(17) 0.0271(19) -0.0013(13) 0.0022(14) 0.0046(13)
C3 0.0183(15) 0.0219(15) 0.0225(15) 0.0003(12) -0.0023(12) 0.0005(12)
C4 0.0229(16) 0.0221(16) 0.0274(17) 0.0021(13) 0.0009(13) -0.0026(13)
C5 0.0242(17) 0.0294(18) 0.0285(17) 0.0003(13) 0.0066(13) -0.0009(13)
C6 0.0213(16) 0.0270(17) 0.0350(18) 0.0074(14) 0.0019(14) -0.0032(13)
C7 0.0294(18) 0.0220(16) 0.0345(17) -0.0004(13) -0.0011(14) -0.0058(14)
C8 0.0233(16) 0.0250(17) 0.0269(17) -0.0029(13) 0.0003(13) -0.0016(13)
C9 0.035(2) 0.0251(17) 0.0387(19) -0.0061(14) 0.0186(16) -0.0019(14)
C10 0.032(2) 0.038(2) 0.058(2) 0.0073(18) 0.0175(18) -0.0079(17)
C11 0.040(2) 0.0274(18) 0.035(2) -0.0068(14) 0.0048(16) -0.0061(15)
C12 0.0212(16) 0.0218(16) 0.0197(15) 0.0004(12) 0.0066(12) -0.0010(12)
C13 0.0220(15) 0.0216(16) 0.0232(16) -0.0005(12) 0.0053(12) -0.0005(12)
C14 0.0222(16) 0.0223(16) 0.0231(15) -0.0021(12) 0.0032(12) -0.0058(12)
C15 0.0194(15) 0.0282(18) 0.0209(16) -0.0035(12) 0.0032(12) -0.0020(13)
C16 0.0228(16) 0.0266(17) 0.0193(16) 0.0012(12) -0.0013(13) 0.0013(13)
C17 0.0255(16) 0.0243(16) 0.0185(15) -0.0013(12) 0.0024(13) -0.0010(13)
C18 0.0305(18) 0.0241(17) 0.0305(17) 0.0015(13) -0.0012(13) -0.0038(14)
C19 0.0348(19) 0.0272(18) 0.0404(19) 0.0059(14) -0.0104(15) -0.0060(15)
C20 0.0284(18) 0.0333(19) 0.0299(18) 0.0003(14) -0.0029(14) -0.0039(15)
C21 0.0229(16) 0.0165(15) 0.0228(15) 0.0005(12) 0.0017(12) 0.0024(12)
C22 0.0278(17) 0.0219(16) 0.0250(17) 0.0016(13) 0.0023(13) 0.0008(13)
C23 0.0355(19) 0.0262(17) 0.0245(17) -0.0007(13) -0.0028(14) 0.0015(14)
C24 0.0399(19) 0.0247(16) 0.0209(16) 0.0021(13) 0.0076(14) 0.0068(15)
C25 0.0279(17) 0.0239(16) 0.0260(17) 0.0016(13) 0.0077(14) 0.0002(13)
C26 0.0237(16) 0.0245(16) 0.0271(17) 0.0000(13) 0.0004(13) 0.0027(13)
N1 0.053(2) 0.0391(17) 0.0229(15) 0.0007(12) 0.0103(14) -0.0027(15)
C27 0.096(3) 0.050(2) 0.0212(18) -0.0048(17) 0.013(2) -0.017(2)
C28 0.059(3) 0.043(2) 0.031(2) 0.0033(16) 0.0208(18) 0.0055(19)
B2 0.0220(18) 0.0234(18) 0.0189(17) -0.0004(13) -0.0010(13) 0.0010(14)
O1 0.0177(11) 0.0254(12) 0.0347(12) -0.0060(9) 0.0012(9) -0.0010(9)
O2 0.0192(11) 0.0245(12) 0.0403(13) -0.0064(9) 0.0064(9) -0.0008(9)
C29 0.0152(17) 0.0288(19) 0.090(3) -0.0107(19) 0.0077(18) 0.0001(14)
C30 0.0186(16) 0.0348(19) 0.042(2) -0.0092(15) -0.0044(14) 0.0053(14)
C31 0.026(4) 0.042(4) 0.049(5) -0.004(3) 0.012(3) -0.005(3)
C32 0.027(4) 0.031(4) 0.064(5) 0.018(4) -0.006(4) 0.002(3)
C33 0.022(3) 0.046(4) 0.050(5) -0.013(4) -0.004(3) 0.002(3)
C34 0.023(3) 0.030(4) 0.054(5) 0.012(3) 0.008(3) -0.003(3)
C35 0.023(4) 0.070(7) 0.042(5) -0.018(4) 0.005(4) 0.000(4)
C36 0.031(5) 0.038(5) 0.093(9) -0.008(5) -0.010(5) 0.006(4)
C37 0.028(4) 0.038(5) 0.060(6) -0.002(4) 0.007(4) -0.001(3)
C38 0.022(4) 0.066(6) 0.036(4) -0.003(4) -0.017(3) 0.004(4)

loop_
_atom_type_symbol
_atom_type_description
_atom_type_scat_dispersion_real
_atom_type_scat_dispersion_imag
_atom_type_scat_source
C C 0.0033 0.0016 'International Tables Vol C Tables 4.2.6.8 and 6.1.1.4'
H H 0.0000 0.0000 'International Tables Vol C Tables 4.2.6.8 and 6.1.1.4'
B B 0.0013 0.0007 'International Tables Vol C Tables 4.2.6.8 and 6.1.1.4'
N N 0.0061 0.0033 'International Tables Vol C Tables 4.2.6.8 and 6.1.1.4'
O O 0.0106 0.0060 'International Tables Vol C Tables 4.2.6.8 and 6.1.1.4'

loop_
_geom_angle_atom_site_label_1
_geom_angle_atom_site_label_2
_geom_angle_atom_site_label_3
_geom_angle
C2 C1 B1 128.0(3)
C2 C1 H25 116.0
B1 C1 H25 116.0
C1 C2 C21 120.6(3)
C1 C2 B2 124.0(2)
C21 C2 B2 115.3(3)
C1 B1 C3 123.0(3)
C1 B1 C12 118.5(3)
C3 B1 C12 118.4(2)
C8 C3 C4 117.5(3)
C8 C3 B1 122.1(3)
C4 C3 B1 119.8(3)
C5 C4 C3 120.0(3)
C5 C4 C9 119.4(3)
C3 C4 C9 120.5(3)
C6 C5 C4 122.2(3)
C6 C5 H26 118.9
C4 C5 H26 118.9
C7 C6 C5 117.8(3)
C7 C6 C10 121.2(3)
C5 C6 C10 120.9(3)
C6 C7 C8 121.8(3)
C6 C7 H27 119.1
C8 C7 H27 119.1
C7 C8 C3 120.5(3)
C7 C8 C11 117.2(3)
C3 C8 C11 122.3(3)
C4 C9 H1 109.5
C4 C9 H2 109.5
H1 C9 H2 109.5
C4 C9 H3 109.5
H1 C9 H3 109.5
H2 C9 H3 109.5
C6 C10 H4 109.5
C6 C10 H5 109.5
H4 C10 H5 109.5
C6 C10 H6 109.5
H4 C10 H6 109.5
H5 C10 H6 109.5
C8 C11 H7 109.5
C8 C11 H8 109.5
H7 C11 H8 109.5
C8 C11 H9 109.5
H7 C11 H9 109.5
H8 C11 H9 109.5
C17 C12 C13 117.4(3)
C17 C12 B1 122.0(3)
C13 C12 B1 120.6(3)
C14 C13 C12 120.4(3)
C14 C13 C18 117.7(3)
C12 C13 C18 121.9(3)
C15 C14 C13 121.7(3)
C15 C14 H28 119.1
C13 C14 H28 119.1
C16 C15 C14 118.0(3)
C16 C15 C20 121.2(3)
C14 C15 C20 120.7(3)
C15 C16 C17 122.1(3)
C15 C16 H29 119.0
C17 C16 H29 119.0
C16 C17 C12 120.3(3)
C16 C17 C19 117.5(3)
C12 C17 C19 122.2(3)
C13 C18 H10 109.5
C13 C18 H11 109.5
H10 C18 H11 109.5
C13 C18 H12 109.5
H10 C18 H12 109.5
H11 C18 H12 109.5
C17 C19 H13 109.5
C17 C19 H14 109.5
H13 C19 H14 109.5
C17 C19 H15 109.5
H13 C19 H15 109.5
H14 C19 H15 109.5
C15 C20 H16 109.5
C15 C20 H17 109.5
H16 C20 H17 109.5
C15 C20 H18 109.5
H16 C20 H18 109.5
H17 C20 H18 109.5
C22 C21 C26 115.8(3)
C22 C21 C2 122.4(3)
C26 C21 C2 121.8(3)
C23 C22 C21 122.4(3)
C23 C22 H30 118.8
C21 C22 H30 118.8
C22 C23 C24 120.9(3)
C22 C23 H31 119.5
C24 C23 H31 119.5
N1 C24 C25 121.3(3)
N1 C24 C23 121.7(3)
C25 C24 C23 117.0(3)
C26 C25 C24 121.1(3)
C26 C25 H32 119.5
C24 C25 H32 119.5
C25 C26 C21 122.7(3)
C25 C26 H33 118.7
C21 C26 H33 118.7
C24 N1 C27 119.8(3)
C24 N1 C28 119.0(3)
C27 N1 C28 118.7(3)
N1 C27 H19 109.5
N1 C27 H20 109.5
H19 C27 H20 109.5
N1 C27 H21 109.5
H19 C27 H21 109.5
H20 C27 H21 109.5
N1 C28 H22 109.5
N1 C28 H23 109.5
H22 C28 H23 109.5
N1 C28 H24 109.5
H22 C28 H24 109.5
H23 C28 H24 109.5
O2 B2 O1 113.8(3)
O2 B2 C2 122.5(3)
O1 B2 C2 123.1(3)
B2 O1 C29 108.0(2)
B2 O2 C30 108.0(2)
C33 C29 O1 116.4(4)
C37 C29 O1 113.9(4)
C33 C29 C30 125.2(4)
C37 C29 C30 131.7(4)
O1 C29 C30 104.8(2)
C33 C29 C34 107.2(5)
O1 C29 C34 98.9(3)
C30 C29 C34 99.9(3)
C37 C29 C38 102.6(5)
O1 C29 C38 95.3(4)
C30 C29 C38 101.4(4)
C36 C30 O2 119.1(5)
C31 C30 O2 112.1(4)
C36 C30 C29 123.4(5)
C31 C30 C29 126.9(4)
O2 C30 C29 105.3(2)
C31 C30 C32 107.8(5)
O2 C30 C32 96.6(3)
C29 C30 C32 103.8(4)
C36 C30 C35 107.5(6)
O2 C30 C35 99.6(3)
C29 C30 C35 97.0(4)
C30 C31 H34 109.5
C30 C31 H35 109.5
H34 C31 H35 109.5
C30 C31 H36 109.5
H34 C31 H36 109.5
H35 C31 H36 109.5
C30 C32 H37 109.5
C30 C32 H38 109.5
H37 C32 H38 109.5
C30 C32 H39 109.5
H37 C32 H39 109.5
H38 C32 H39 109.5
C29 C33 H40 109.5
C29 C33 H41 109.5
H40 C33 H41 109.5
C29 C33 H42 109.5
H40 C33 H42 109.5
H41 C33 H42 109.5
C29 C34 H43 109.5
C29 C34 H44 109.5
H43 C34 H44 109.5
C29 C34 H45 109.5
H43 C34 H45 109.5
H44 C34 H45 109.5
C30 C35 H46 109.5
C30 C35 H47 109.5
H46 C35 H47 109.5
C30 C35 H48 109.5
H46 C35 H48 109.5
H47 C35 H48 109.5
C30 C36 H49 109.5
C30 C36 H50 109.5
H49 C36 H50 109.5
C30 C36 H51 109.5
H49 C36 H51 109.5
H50 C36 H51 109.5
C29 C37 H52 109.5
C29 C37 H53 109.5
H52 C37 H53 109.5
C29 C37 H54 109.5
H52 C37 H54 109.5
H53 C37 H54 109.5
C29 C38 H55 109.5
C29 C38 H56 109.5
H55 C38 H56 109.5
C29 C38 H57 109.5
H55 C38 H57 109.5
H56 C38 H57 109.5

loop_
_geom_bond_atom_site_label_1
_geom_bond_atom_site_label_2
_geom_bond_distance
C1 C2 1.362(4)
C1 B1 1.539(4)
C1 H25 0.9500
C2 C21 1.481(4)
C2 B2 1.581(4)
B1 C3 1.582(5)
B1 C12 1.584(4)
C3 C8 1.408(4)
C3 C4 1.424(4)
C4 C5 1.389(4)
C4 C9 1.510(4)
C5 C6 1.388(4)
C5 H26 0.9500
C6 C7 1.385(4)
C6 C10 1.510(4)
C7 C8 1.397(4)
C7 H27 0.9500
C8 C11 1.516(4)
C9 H1 0.9800
C9 H2 0.9800
C9 H3 0.9800
C10 H4 0.9800
C10 H5 0.9800
C10 H6 0.9800
C11 H7 0.9800
C11 H8 0.9800
C11 H9 0.9800
C12 C17 1.414(4)
C12 C13 1.422(4)
C13 C14 1.397(4)
C13 C18 1.514(4)
C14 C15 1.392(4)
C14 H28 0.9500
C15 C16 1.383(4)
C15 C20 1.511(4)
C16 C17 1.400(4)
C16 H29 0.9500
C17 C19 1.508(4)
C18 H10 0.9800
C18 H11 0.9800
C18 H12 0.9800
C19 H13 0.9800
C19 H14 0.9800
C19 H15 0.9800
C20 H16 0.9800
C20 H17 0.9800
C20 H18 0.9800
C21 C22 1.398(4)
C21 C26 1.408(4)
C22 C23 1.385(4)
C22 H30 0.9500
C23 C24 1.408(5)
C23 H31 0.9500
C24 N1 1.379(4)
C24 C25 1.406(4)
C25 C26 1.372(4)
C25 H32 0.9500
C26 H33 0.9500
N1 C27 1.450(5)
N1 C28 1.455(5)
C27 H19 0.9800
C27 H20 0.9800
C27 H21 0.9800
C28 H22 0.9800
C28 H23 0.9800
C28 H24 0.9800
B2 O2 1.360(4)
B2 O1 1.367(4)
O1 C29 1.464(4)
O2 C30 1.461(4)
C29 C33 1.376(7)
C29 C37 1.427(8)
C29 C30 1.526(5)
C29 C34 1.696(7)
C29 C38 1.754(9)
C30 C36 1.417(9)
C30 C31 1.453(7)
C30 C32 1.637(7)
C30 C35 1.660(9)
C31 H34 0.9800
C31 H35 0.9800
C31 H36 0.9800
C32 H37 0.9800
C32 H38 0.9800
C32 H39 0.9800
C33 H40 0.9800
C33 H41 0.9800
C33 H42 0.9800
C34 H43 0.9800
C34 H44 0.9800
C34 H45 0.9800
C35 H46 0.9800
C35 H47 0.9800
C35 H48 0.9800
C36 H49 0.9800
C36 H50 0.9800
C36 H51 0.9800
C37 H52 0.9800
C37 H53 0.9800
C37 H54 0.9800
C38 H55 0.9800
C38 H56 0.9800
C38 H57 0.9800

loop_
_geom_torsion_atom_site_label_1
_geom_torsion_atom_site_label_2
_geom_torsion_atom_site_label_3
_geom_torsion_atom_site_label_4
_geom_torsion
B1 C1 C2 C21 -178.2(3)
B1 C1 C2 B2 -1.8(5)
C2 C1 B1 C3 -26.5(5)
C2 C1 B1 C12 156.7(3)
C1 B1 C3 C8 -61.3(4)
C12 B1 C3 C8 115.5(3)
C1 B1 C3 C4 127.4(3)
C12 B1 C3 C4 -55.9(4)
C8 C3 C4 C5 -3.2(4)
B1 C3 C4 C5 168.5(3)
C8 C3 C4 C9 172.8(3)
B1 C3 C4 C9 -15.5(4)
C3 C4 C5 C6 -0.1(5)
C9 C4 C5 C6 -176.2(3)
C4 C5 C6 C7 2.7(5)
C4 C5 C6 C10 -178.1(3)
C5 C6 C7 C8 -1.9(5)
C10 C6 C7 C8 178.9(3)
C6 C7 C8 C3 -1.4(5)
C6 C7 C8 C11 -179.4(3)
C4 C3 C8 C7 3.9(4)
B1 C3 C8 C7 -167.6(3)
C4 C3 C8 C11 -178.2(3)
B1 C3 C8 C11 10.3(4)
C1 B1 C12 C17 123.8(3)
C3 B1 C12 C17 -53.1(4)
C1 B1 C12 C13 -57.4(4)
C3 B1 C12 C13 125.7(3)
C17 C12 C13 C14 1.9(4)
B1 C12 C13 C14 -177.0(3)
C17 C12 C13 C18 -179.9(3)
B1 C12 C13 C18 1.2(4)
C12 C13 C14 C15 -1.5(4)
C18 C13 C14 C15 -179.8(3)
C13 C14 C15 C16 -0.4(4)
C13 C14 C15 C20 178.0(3)
C14 C15 C16 C17 1.9(4)
C20 C15 C16 C17 -176.6(3)
C15 C16 C17 C12 -1.4(4)
C15 C16 C17 C19 179.4(3)
C13 C12 C17 C16 -0.5(4)
B1 C12 C17 C16 178.3(3)
C13 C12 C17 C19 178.6(3)
B1 C12 C17 C19 -2.5(4)
C1 C2 C21 C22 -150.8(3)
B2 C2 C21 C22 32.5(4)
C1 C2 C21 C26 26.4(4)
B2 C2 C21 C26 -150.2(3)
C26 C21 C22 C23 -4.2(4)
C2 C21 C22 C23 173.2(3)
C21 C22 C23 C24 1.4(5)
C22 C23 C24 N1 -178.7(3)
C22 C23 C24 C25 2.4(4)
N1 C24 C25 C26 177.8(3)
C23 C24 C25 C26 -3.3(4)
C24 C25 C26 C21 0.4(5)
C22 C21 C26 C25 3.3(4)
C2 C21 C26 C25 -174.1(3)
C25 C24 N1 C27 -171.0(3)
C23 C24 N1 C27 10.2(5)
C25 C24 N1 C28 -9.0(4)
C23 C24 N1 C28 172.2(3)
C1 C2 B2 O2 -75.5(4)
C21 C2 B2 O2 101.0(3)
C1 C2 B2 O1 112.9(3)
C21 C2 B2 O1 -70.6(4)
O2 B2 O1 C29 -2.3(4)
C2 B2 O1 C29 170.0(3)
O1 B2 O2 C30 3.6(3)
C2 B2 O2 C30 -168.7(3)
B2 O1 C29 C33 -142.8(5)
B2 O1 C29 C37 150.5(5)
B2 O1 C29 C30 0.1(4)
B2 O1 C29 C34 102.9(3)
B2 O1 C29 C38 -103.2(4)
B2 O2 C30 C36 140.3(6)
B2 O2 C30 C31 -144.8(4)
B2 O2 C30 C29 -3.3(3)
B2 O2 C30 C32 103.0(4)
B2 O2 C30 C35 -103.4(4)
C33 C29 C30 C36 -1.0(9)
C37 C29 C30 C36 77.5(9)
O1 C29 C30 C36 -139.6(7)
C34 C29 C30 C36 118.3(7)
C38 C29 C30 C36 -41.0(8)
C33 C29 C30 C31 -85.7(7)
C37 C29 C30 C31 -7.1(8)
O1 C29 C30 C31 135.7(5)
C34 C29 C30 C31 33.7(6)
C38 C29 C30 C31 -125.6(6)
C33 C29 C30 O2 140.5(5)
C37 C29 C30 O2 -140.9(6)
O1 C29 C30 O2 1.9(4)
C34 C29 C30 O2 -100.1(3)
C38 C29 C30 O2 100.6(4)
C33 C29 C30 C32 39.6(6)
C37 C29 C30 C32 118.2(7)
O1 C29 C30 C32 -99.0(4)
C34 C29 C30 C32 159.0(4)
C38 C29 C30 C32 -0.3(5)
C33 C29 C30 C35 -117.4(6)
C37 C29 C30 C35 -38.9(7)
O1 C29 C30 C35 104.0(4)
C34 C29 C30 C35 1.9(4)
C38 C29 C30 C35 -157.4(4)
